data_1000320
loop_
_publ_author_name
'Mercier, N'
'Leblanc, M'

_publ_section_title
;
Crystal growth and structures of rare earth fluorocarbonates: I.
Structures of BaSm(CO~3~)~2~F and Ba~3~La~2~(CO~3~)~5~F~2~: revision of
the corresponding huanghoite and cebaite type structures
;
_journal_coden_ASTM EJSCE5
_journal_name_full
;
European Journal of Solid State Inorganic Chemistry
;
_journal_page_first 195
_journal_page_last 205
_journal_volume 30
_journal_year 1993
_chemical_formula_structural 'Ba2 Ce (C O3)3 F'
_chemical_formula_sum 'C3 Ba2 Ce F O9'
_chemical_name_systematic 'Dibarium cerium tris(carbonate) fluoride'
_space_group_IT_number 11
_symmetry_cell_setting monoclinic
_symmetry_Int_Tables_number 11
_symmetry_space_group_name_Hall '-P 2yb'
_symmetry_space_group_name_H-M 'P 1 21/m 1'
_cell_angle_alpha 90
_cell_angle_beta 106.45(2)
_cell_angle_gamma 90
_cell_formula_units_Z 2
_cell_length_a 13.365(3)
_cell_length_b 5.097(1)
_cell_length_c 6.638(1)
_cell_volume 433.7
_refine_ls_R_factor_all 0.019
_cod_original_formula_sum 'Ba2 Ce F O9'
_cod_database_code 1000320

loop_
_symmetry_equiv_pos_as_xyz
x,y,z
-x,1/2+y,-z
-x,-y,-z
x,1/2-y,z

loop_
_atom_site_aniso_label
_atom_site_aniso_U_11
_atom_site_aniso_U_12
_atom_site_aniso_U_13
_atom_site_aniso_U_22
_atom_site_aniso_U_23
_atom_site_aniso_U_33
Ba1 0.0081(1) 0. 0.0025(1) 0.0102(1) 0. 0.0085(1)
Ba2 0.0101(1) 0. 0.0022(1) 0.0084(1) 0. 0.0078(1)
Ce1 0.0074(1) 0. 0.0023(1) 0.0064(1) 0. 0.0073(1)
F1 0.0123(12) 0. 0.0036(10) 0.0201(15) 0. 0.0134(13)
C1 0.0094(16) 0. 0.0019(14) 0.0101(17) 0. 0.0115(19)
C2 0.0092(16) 0. 0.0024(14) 0.0095(19) 0. 0.0114(18)
C3 0.0092(15) 0. 0.0048(13) 0.0132(19) 0. 0.0100(17)
O1 0.0132(14) 0. 0.0022(11) 0.0152(16) 0. 0.0112(15)
O2 0.0160(15) 0. 0.0043(12) 0.0229(19) 0. 0.0105(15)
O3 0.0152(14) 0. 0.0008(11) 0.0164(17) .0(100) 0.0100(15)
O4 0.0140(9) -0.0039(8) 0.0042(8) 0.0092(10) -0.0025(8) 0.0174(11)
O5 0.0184(10) -0.0006(9) 0.0005(8) 0.009(1) 0.0029(8) 0.0154(11)
O6 0.0184(10) -0.0013(9) 0.0026(8) 0.0101(11) -0.0020(8) 0.0144(10)

loop_
_atom_site_label
_atom_site_type_symbol
_atom_site_symmetry_multiplicity
_atom_site_Wyckoff_symbol
_atom_site_fract_x
_atom_site_fract_y
_atom_site_fract_z
_atom_site_occupancy
_atom_site_attached_hydrogens
_atom_site_calc_flag
Ba1 Ba2+ 2 e 0.0751 0.25 0.2903 1. 0 d
Ba2 Ba2+ 2 e 0.4166 0.25 0.6904 1. 0 d
Ce1 Ce3+ 2 e 0.7613 0.25 -0.0119 1. 0 d
F1 F1- 2 e 0.9277(2) 0.25 0.9108(5) 1. 0 d
C1 C4+ 2 e 0.7267(3) 0.25 0.5124(7) 1. 0 d
C2 C4+ 2 e 0.4278(3) 0.25 0.1735(7) 1. 0 d
C3 C4+ 2 e 0.1276(3) 0.25 0.7960(7) 1. 0 d
O1 O2- 2 e 0.1836(3) 0.25 -0.0086(5) 1. 0 d
O2 O2- 2 e 0.7010(3) 0.25 0.3109(6) 1. 0 d
O3 O2- 2 e 0.4907(3) 0.25 0.3569(6) 1. 0 d
O4 O2- 4 f 0.3981(2) 0.0312(5) 0.0760(4) 1. 0 d
O5 O2- 4 f 0.2631(2) 0.9668(5) 0.3845(4) 1. 0 d
O6 O2- 4 f 0.8959(2) -0.0294(5) 0.2976(4) 1. 0 d

loop_
_atom_type_symbol
_atom_type_oxidation_number
Ba2+ 2.000
Ce3+ 3.000
F1- -1.000
C4+ 4.000
O2- -2.000
